data_7119991
loop_
_publ_author_name
'Zottnick, Sven H.'
'Finze, Maik'
'M\"uller-Buschbaum, Klaus'

_publ_section_title
;
 Transformation of the ionic liquid [EMIM][B(CN)4] into anionic and
 neutral lanthanum tetracyanoborate coordination polymers by ionothermal
 reactions.
;
_journal_issue 37
_journal_name_full 'Chemical communications (Cambridge, England)'
_journal_page_first 5193
_journal_page_last 5195
_journal_paper_doi 10.1039/c7cc01378g
_journal_volume 53
_journal_year 2017
_chemical_formula_moiety 'C12 H6 B3 La N13 O6, C6 H11 N2'
_chemical_formula_sum 'C18 H17 B3 La N15 O6'
_chemical_formula_weight 710.80
_space_group_crystal_system monoclinic
_space_group_IT_number 14
_space_group_name_Hall '-P 2yn'
_space_group_name_H-M_alt 'P 1 21/n 1'
_symmetry_space_group_name_Hall '-P 2yn'
_symmetry_space_group_name_H-M 'P 1 21/n 1'
_atom_sites_solution_hydrogens mixed
_atom_sites_solution_primary direct
_audit_creation_date 2017-01-27
_audit_creation_method
;
Olex2 1.2
(compiled 2015.01.12 svn.r3133 for OlexSys, GUI svn.r4987)
;
_audit_update_record
;
2017-02-15 deposited with the CCDC.
2017-04-20 downloaded from the CCDC.
;
_cell_angle_alpha 90
_cell_angle_beta 104.85(3)
_cell_angle_gamma 90
_cell_formula_units_Z 4
_cell_length_a 9.5610(19)
_cell_length_b 20.688(4)
_cell_length_c 16.487(3)
_cell_measurement_reflns_used 4059
_cell_measurement_temperature 100
_cell_measurement_theta_max 56.478
_cell_measurement_theta_min 4.691
_cell_volume 3152.2(11)
_computing_molecular_graphics 'Olex2 (Dolomanov et al., 2009)'
_computing_publication_material 'Olex2 (Dolomanov et al., 2009)'
_computing_structure_refinement 'XL (Sheldrick, 2008)'
_computing_structure_solution 'ShelXT (Sheldrick, 2015)'
_diffrn_ambient_temperature 100.0
_diffrn_measured_fraction_theta_full 1.000
_diffrn_measured_fraction_theta_max 0.999
_diffrn_measurement_device_type 'Bruker APEX-II CCD'
_diffrn_measurement_method '\w scans'
_diffrn_radiation_type MoK\a
_diffrn_radiation_wavelength 0.71073
_diffrn_reflns_av_R_equivalents 0.0461
_diffrn_reflns_av_unetI/netI 0.0324
_diffrn_reflns_Laue_measured_fraction_full 1.000
_diffrn_reflns_Laue_measured_fraction_max 0.999
_diffrn_reflns_limit_h_max 12
_diffrn_reflns_limit_h_min -12
_diffrn_reflns_limit_k_max 27
_diffrn_reflns_limit_k_min -26
_diffrn_reflns_limit_l_max 21
_diffrn_reflns_limit_l_min -21
_diffrn_reflns_number 48007
_diffrn_reflns_point_group_measured_fraction_full 1.000
_diffrn_reflns_point_group_measured_fraction_max 0.999
_diffrn_reflns_theta_full 25.242
_diffrn_reflns_theta_max 28.326
_diffrn_reflns_theta_min 1.613
_diffrn_standards_number 0
_exptl_absorpt_coefficient_mu 1.412
_exptl_absorpt_correction_T_max 0.7457
_exptl_absorpt_correction_T_min 0.6821
_exptl_absorpt_correction_type analytical
_exptl_absorpt_process_details
;
SADABS-2014/4 (Bruker,2014/4) was used for absorption correction.
wR2(int) was 0.0685 before and 0.0513 after correction.
The Ratio of minimum to maximum transmission is 0.9147.
The \l/2 correction factor is 0.00150.
;
_exptl_crystal_colour 'clear light colourless'
_exptl_crystal_colour_lustre clear
_exptl_crystal_colour_modifier light
_exptl_crystal_colour_primary colourless
_exptl_crystal_density_diffrn 1.498
_exptl_crystal_description block
_exptl_crystal_F_000 1400
_exptl_crystal_size_max 0.225
_exptl_crystal_size_mid 0.126
_exptl_crystal_size_min 0.056
_refine_diff_density_max 1.649
_refine_diff_density_min -1.134
_refine_diff_density_rms 0.104
_refine_ls_extinction_method none
_refine_ls_goodness_of_fit_ref 1.052
_refine_ls_hydrogen_treatment mixed
_refine_ls_matrix_type full
_refine_ls_number_parameters 414
_refine_ls_number_reflns 7852
_refine_ls_number_restraints 1
_refine_ls_restrained_S_all 1.211
_refine_ls_R_factor_all 0.0392
_refine_ls_R_factor_gt 0.0302
_refine_ls_shift/su_max 0.002
_refine_ls_shift/su_mean 0.000
_refine_ls_structure_factor_coef Fsqd
_refine_ls_weighting_details 'w=1/[\s^2^(Fo^2^)+(0.0306P)^2^+5.6225P] where P=(Fo^2^+2Fc^2^)/3'
_refine_ls_weighting_scheme calc
_refine_ls_wR_factor_gt 0.0704
_refine_ls_wR_factor_ref 0.0746
_reflns_Friedel_coverage 0.000
_reflns_number_gt 6648
_reflns_number_total 7852
_reflns_threshold_expression 'I > 2\s(I)'
_cod_data_source_file c7cc01378g2.cif
_cod_data_source_block EMIM_La_NO3_B_CN4_H2O3
_cod_depositor_comments 'Adding full bibliography for 7119990--7119991.cif.'
_cod_original_cell_volume 3152.2(12)
_cod_database_code 7119991
_shelxl_version_number 2014/6
_shelx_space_group_comment
;
The symmetry employed for this shelxl refinement is uniquely defined
by the following loop, which should always be used as a source of
symmetry information in preference to the above space-group names.
They are only intended as comments.
;
_olex2_refinement_description
;
1. Fixed Uiso
 At 1.2 times of:
  All C(H) groups, All C(H,H) groups
 At 1.5 times of:
  All C(H,H,H) groups
2. Restrained distances
 C15-C16
 2.5 with sigma of 0.02
3.a Secondary CH2 refined with riding coordinates:
 C15(H15A,H15B)
3.b Aromatic/amide H refined with riding coordinates:
 C18(H18), C17(H17), C14(H14)
3.c Idealised Me refined as rotating group:
 C13(H13A,H13B,H13C), C16(H16A,H16B,H16C)
;
_shelx_shelxl_version_number 2014/7
_olex2_submission_special_instructions 'No special instructions were received'

loop_
_space_group_symop_operation_xyz
'x, y, z'
'-x+1/2, y+1/2, -z+1/2'
'-x, -y, -z'
'x-1/2, -y-1/2, z-1/2'

loop_
_atom_site_label
_atom_site_type_symbol
_atom_site_fract_x
_atom_site_fract_y
_atom_site_fract_z
_atom_site_U_iso_or_equiv
_atom_site_adp_type
_atom_site_occupancy
_atom_site_site_symmetry_order
_atom_site_calc_flag
_atom_site_refinement_flags_posn
La1 La 0.72249(2) 0.35408(2) 0.82625(2) 0.00873(5) Uani 1 1 d .
O4 O 0.6085(2) 0.24864(10) 0.84696(14) 0.0204(4) Uani 1 1 d .
O5 O 0.6573(2) 0.35186(11) 0.96526(13) 0.0193(4) Uani 1 1 d .
O6 O 0.6711(2) 0.44173(11) 0.71515(13) 0.0186(4) Uani 1 1 d .
O1 O 0.7669(2) 0.29653(11) 0.69396(13) 0.0246(5) Uani 1 1 d .
O2 O 0.5417(2) 0.31239(11) 0.68487(13) 0.0263(5) Uani 1 1 d .
N8 N 1.0506(2) 0.62463(11) 1.03686(14) 0.0165(5) Uani 1 1 d .
O3 O 0.6039(3) 0.26058(11) 0.58503(13) 0.0347(6) Uani 1 1 d .
N4 N -0.0292(2) 0.39463(12) 0.79218(15) 0.0193(5) Uani 1 1 d .
N2 N 0.4467(2) 0.39606(12) 0.80431(15) 0.0194(5) Uani 1 1 d .
N6 N 0.7469(2) 0.47639(11) 0.88536(14) 0.0156(5) Uani 1 1 d .
N10 N 0.9125(2) 0.25551(11) 0.86629(15) 0.0188(5) Uani 1 1 d .
N9 N 0.8467(3) 0.65267(12) 0.76468(16) 0.0244(5) Uani 1 1 d .
N1 N 0.6363(3) 0.28903(12) 0.65262(15) 0.0230(5) Uani 1 1 d .
N7 N 0.5855(3) 0.66245(13) 0.96336(18) 0.0282(6) Uani 1 1 d .
N13 N 0.9897(3) 0.06061(13) 0.77443(17) 0.0268(6) Uani 1 1 d .
C7 C 0.9497(3) 0.61608(12) 0.98381(16) 0.0131(5) Uani 1 1 d .
C11 C 1.2492(3) 0.18131(14) 0.88493(18) 0.0184(6) Uani 1 1 d .
N3 N 0.1350(3) 0.52659(15) 0.62342(18) 0.0328(6) Uani 1 1 d .
C5 C 0.7716(3) 0.52990(13) 0.89857(16) 0.0134(5) Uani 1 1 d .
N12 N 1.3532(3) 0.20530(14) 0.87991(19) 0.0306(6) Uani 1 1 d .
C8 C 0.8271(3) 0.63365(12) 0.82570(17) 0.0150(5) Uani 1 1 d .
C12 C 1.0374(3) 0.09990(13) 0.82182(17) 0.0163(5) Uani 1 1 d .
C1 C 0.3428(3) 0.42595(13) 0.79190(17) 0.0155(5) Uani 1 1 d .
C9 C 0.9884(3) 0.21208(13) 0.87937(17) 0.0156(5) Uani 1 1 d .
N11 N 1.1275(4) 0.09281(15) 1.04280(17) 0.0390(7) Uani 1 1 d .
C6 C 0.6759(3) 0.63975(13) 0.93938(18) 0.0168(5) Uani 1 1 d .
C3 C 0.0671(3) 0.42432(13) 0.78464(16) 0.0153(5) Uani 1 1 d .
N5 N 0.2371(3) 0.56079(16) 0.89936(19) 0.0381(7) Uani 1 1 d .
C2 C 0.1635(3) 0.50206(14) 0.68730(19) 0.0198(6) Uani 1 1 d .
C10 C 1.1161(3) 0.11896(14) 0.98084(18) 0.0212(6) Uani 1 1 d .
C4 C 0.2225(3) 0.52266(16) 0.84808(19) 0.0234(6) Uani 1 1 d .
N14 N 0.1696(4) 0.2901(2) 0.6128(2) 0.0631(12) Uani 1 1 d .
B2 B 0.8053(3) 0.60532(14) 0.91142(18) 0.0130(5) Uani 1 1 d .
B1 B 0.1992(3) 0.46880(15) 0.77736(19) 0.0141(6) Uani 1 1 d .
B3 B 1.0988(3) 0.15289(14) 0.89246(18) 0.0135(6) Uani 1 1 d .
N15 N 0.1610(3) 0.3623(2) 0.5191(2) 0.0696(14) Uani 1 1 d .
C18 C 0.0435(5) 0.3249(2) 0.6035(2) 0.0521(13) Uani 1 1 d .
H18 H -0.0277 0.3179 0.6336 0.062 Uiso 1 1 calc R
C17 C 0.0384(4) 0.3703(2) 0.5449(2) 0.0411(9) Uani 1 1 d .
H17 H -0.0356 0.4015 0.5256 0.049 Uiso 1 1 calc R
C14 C 0.2371(5) 0.3140(4) 0.5609(4) 0.098(3) Uani 1 1 d .
H14 H 0.3273 0.2991 0.5539 0.118 Uiso 1 1 calc R
C13 C 0.2283(7) 0.2310(4) 0.6694(3) 0.113(3) Uani 1 1 d .
H13A H 0.2575 0.2448 0.7282 0.169 Uiso 1 1 calc GR
H13B H 0.3120 0.2129 0.6533 0.169 Uiso 1 1 calc GR
H13C H 0.1524 0.1981 0.6624 0.169 Uiso 1 1 calc GR
C15 C 0.1915(6) 0.3876(3) 0.4386(4) 0.0793(17) Uani 1 1 d D
H15A H 0.2660 0.3617 0.4213 0.095 Uiso 1 1 calc R
H15B H 0.1029 0.3901 0.3919 0.095 Uiso 1 1 calc R
C16 C 0.2459(7) 0.4527(3) 0.4704(5) 0.102(2) Uani 1 1 d D
H16A H 0.3380 0.4481 0.5131 0.153 Uiso 1 1 calc GR
H16B H 0.1750 0.4737 0.4953 0.153 Uiso 1 1 calc GR
H16C H 0.2605 0.4790 0.4239 0.153 Uiso 1 1 calc GR
H5A H 0.583(5) 0.3466(19) 0.976(2) 0.034(11) Uiso 1 1 d .
H4A H 0.539(4) 0.2414(19) 0.859(2) 0.033(11) Uiso 1 1 d .
H6A H 0.652(5) 0.432(2) 0.669(3) 0.048(13) Uiso 1 1 d .
H4B H 0.618(4) 0.218(2) 0.812(3) 0.042(11) Uiso 1 1 d .
H6B H 0.624(5) 0.472(2) 0.718(3) 0.046(13) Uiso 1 1 d .
H5B H 0.696(5) 0.380(2) 1.003(3) 0.049(13) Uiso 1 1 d .

loop_
_atom_site_aniso_label
_atom_site_aniso_U_11
_atom_site_aniso_U_22
_atom_site_aniso_U_33
_atom_site_aniso_U_23
_atom_site_aniso_U_13
_atom_site_aniso_U_12
La1 0.00855(7) 0.00858(7) 0.00937(7) -0.00097(5) 0.00289(5) -0.00032(5)
O4 0.0212(11) 0.0176(10) 0.0270(11) -0.0073(9) 0.0147(9) -0.0072(9)
O5 0.0211(10) 0.0241(11) 0.0156(10) -0.0076(8) 0.0099(8) -0.0083(9)
O6 0.0267(11) 0.0171(10) 0.0119(10) 0.0012(8) 0.0051(8) 0.0043(9)
O1 0.0314(12) 0.0245(11) 0.0190(10) -0.0052(9) 0.0087(9) 0.0028(9)
O2 0.0264(11) 0.0297(12) 0.0197(10) -0.0065(9) 0.0002(9) -0.0008(9)
N8 0.0163(11) 0.0157(11) 0.0167(11) -0.0020(9) 0.0030(9) 0.0004(9)
O3 0.0678(17) 0.0182(11) 0.0130(10) -0.0055(9) 0.0009(10) 0.0025(11)
N4 0.0160(11) 0.0241(13) 0.0182(12) 0.0011(10) 0.0050(9) -0.0003(10)
N2 0.0142(11) 0.0236(13) 0.0205(12) 0.0009(10) 0.0045(9) 0.0015(10)
N6 0.0197(11) 0.0130(11) 0.0131(11) -0.0002(9) 0.0022(9) 0.0001(9)
N10 0.0157(11) 0.0154(11) 0.0238(12) -0.0013(10) 0.0022(9) 0.0011(9)
N9 0.0319(14) 0.0213(13) 0.0203(12) 0.0055(10) 0.0073(11) -0.0011(11)
N1 0.0387(15) 0.0140(11) 0.0135(11) 0.0000(9) 0.0020(10) -0.0007(11)
N7 0.0216(13) 0.0274(14) 0.0384(16) -0.0043(12) 0.0126(12) 0.0001(11)
N13 0.0274(13) 0.0203(13) 0.0291(14) -0.0050(11) 0.0005(11) 0.0007(11)
C7 0.0159(12) 0.0111(12) 0.0132(12) -0.0005(10) 0.0055(10) 0.0015(10)
C11 0.0173(13) 0.0163(13) 0.0214(14) 0.0002(11) 0.0045(11) 0.0014(11)
N3 0.0320(15) 0.0352(16) 0.0288(15) 0.0092(13) 0.0033(12) -0.0041(13)
C5 0.0140(12) 0.0167(13) 0.0086(11) 0.0021(10) 0.0010(9) 0.0015(10)
N12 0.0198(13) 0.0322(15) 0.0414(16) 0.0023(13) 0.0107(12) -0.0041(11)
C8 0.0160(12) 0.0111(12) 0.0165(13) -0.0011(10) 0.0017(10) -0.0010(10)
C12 0.0157(12) 0.0154(13) 0.0180(13) 0.0038(11) 0.0048(10) 0.0040(10)
C1 0.0157(12) 0.0173(13) 0.0150(12) -0.0008(10) 0.0063(10) -0.0037(11)
C9 0.0131(12) 0.0166(13) 0.0172(13) -0.0030(10) 0.0041(10) -0.0033(10)
N11 0.067(2) 0.0335(16) 0.0175(13) 0.0032(12) 0.0123(14) -0.0028(15)
C6 0.0162(13) 0.0137(13) 0.0199(13) -0.0013(11) 0.0033(10) -0.0021(10)
C3 0.0152(12) 0.0186(13) 0.0123(12) -0.0016(10) 0.0040(10) 0.0019(10)
N5 0.0372(16) 0.0428(18) 0.0375(16) -0.0219(15) 0.0156(13) -0.0083(14)
C2 0.0164(13) 0.0177(14) 0.0248(15) -0.0001(12) 0.0046(11) -0.0028(11)
C10 0.0267(15) 0.0184(14) 0.0191(14) -0.0033(11) 0.0070(12) 0.0006(12)
C4 0.0174(14) 0.0289(16) 0.0252(15) -0.0084(13) 0.0078(12) -0.0029(12)
N14 0.044(2) 0.104(3) 0.0302(18) 0.026(2) -0.0099(15) -0.030(2)
B2 0.0133(13) 0.0115(13) 0.0131(13) -0.0010(11) 0.0014(11) -0.0010(11)
B1 0.0121(13) 0.0149(14) 0.0161(14) -0.0033(11) 0.0049(11) 0.0000(11)
B3 0.0151(13) 0.0118(13) 0.0137(13) 0.0003(11) 0.0038(11) 0.0008(11)
N15 0.0203(15) 0.132(4) 0.056(2) 0.058(3) 0.0082(15) 0.007(2)
C18 0.071(3) 0.063(3) 0.034(2) -0.028(2) 0.035(2) -0.045(2)
C17 0.036(2) 0.050(2) 0.042(2) -0.0139(18) 0.0185(17) -0.0176(17)
C14 0.024(2) 0.187(7) 0.079(4) 0.094(4) 0.003(2) 0.014(3)
C13 0.095(4) 0.163(7) 0.049(3) 0.061(4) -0.037(3) -0.081(5)
C15 0.053(3) 0.104(5) 0.086(4) 0.004(4) 0.026(3) 0.024(3)
C16 0.089(5) 0.102(5) 0.105(5) -0.027(4) 0.005(4) 0.026(4)

loop_
_atom_type_symbol
_atom_type_description
_atom_type_scat_dispersion_real
_atom_type_scat_dispersion_imag
_atom_type_scat_source
C C 0.0033 0.0016 'International Tables Vol C Tables 4.2.6.8 and 6.1.1.4'
H H 0.0000 0.0000 'International Tables Vol C Tables 4.2.6.8 and 6.1.1.4'
B B 0.0013 0.0007 'International Tables Vol C Tables 4.2.6.8 and 6.1.1.4'
La La -0.2871 2.4523 'International Tables Vol C Tables 4.2.6.8 and 6.1.1.4'
N N 0.0061 0.0033 'International Tables Vol C Tables 4.2.6.8 and 6.1.1.4'
O O 0.0106 0.0060 'International Tables Vol C Tables 4.2.6.8 and 6.1.1.4'

loop_
_geom_angle_atom_site_label_1
_geom_angle_atom_site_label_2
_geom_angle_atom_site_label_3
_geom_angle
_geom_angle_site_symmetry_1
_geom_angle_site_symmetry_3
O4 La1 O5 69.06(7) . .
O4 La1 O6 135.42(7) . .
O4 La1 O1 83.46(7) . .
O4 La1 O2 68.25(7) . .
O4 La1 N8 108.01(7) . 3_767
O4 La1 N4 137.24(7) . 1_655
O4 La1 N2 81.64(7) . .
O4 La1 N6 140.23(7) . .
O4 La1 N10 66.24(7) . .
O5 La1 O6 128.45(7) . .
O5 La1 O1 151.64(7) . .
O5 La1 O2 122.17(7) . .
O5 La1 N8 65.31(7) . 3_767
O5 La1 N4 128.83(8) . 1_655
O5 La1 N2 70.67(8) . .
O5 La1 N6 73.02(7) . .
O5 La1 N10 94.10(7) . .
O6 La1 O1 76.44(7) . .
O6 La1 O2 68.73(7) . .
O6 La1 N8 116.53(7) . 3_767
O6 La1 N4 69.29(7) . 1_655
O6 La1 N2 70.89(7) . .
O6 La1 N6 64.73(7) . .
O6 La1 N10 135.33(8) . .
O1 La1 O2 47.95(7) . .
O1 La1 N8 119.85(7) . 3_767
O1 La1 N4 68.27(7) . 1_655
O1 La1 N2 113.26(7) . .
O1 La1 N6 135.29(7) . .
O1 La1 N10 67.47(7) . .
O2 La1 N8 166.73(7) . 3_767
O2 La1 N4 109.00(7) . 1_655
O2 La1 N2 66.17(7) . .
O2 La1 N6 126.56(7) . .
O2 La1 N10 102.40(7) . .
N4 La1 N8 64.48(7) 1_655 3_767
N4 La1 N2 138.35(7) 1_655 .
N2 La1 N8 126.67(7) . 3_767
N6 La1 N8 64.81(7) . 3_767
N6 La1 N4 77.60(7) . 1_655
N6 La1 N2 74.87(7) . .
N10 La1 N8 65.03(7) . 3_767
N10 La1 N4 73.37(7) . 1_655
N10 La1 N2 147.75(7) . .
N10 La1 N6 129.01(7) . .
La1 O4 H4A 131(3) . .
La1 O4 H4B 115(3) . .
H4A O4 H4B 106(4) . .
La1 O5 H5A 131(3) . .
La1 O5 H5B 119(3) . .
H5A O5 H5B 100(4) . .
La1 O6 H6A 119(3) . .
La1 O6 H6B 123(3) . .
H6A O6 H6B 105(4) . .
N1 O1 La1 98.99(16) . .
N1 O2 La1 96.80(16) . .
C7 N8 La1 175.0(2) . 3_767
C3 N4 La1 164.7(2) . 1_455
C1 N2 La1 165.5(2) . .
C5 N6 La1 166.5(2) . .
C9 N10 La1 176.2(2) . .
O2 N1 O1 116.2(2) . .
O3 N1 O1 122.0(3) . .
O3 N1 O2 121.8(3) . .
N8 C7 B2 178.0(3) . .
N12 C11 B3 175.8(3) . .
N6 C5 B2 176.7(3) . .
N9 C8 B2 177.7(3) . .
N13 C12 B3 176.2(3) . .
N2 C1 B1 178.2(3) . .
N10 C9 B3 176.1(3) . .
N7 C6 B2 176.2(3) . .
N4 C3 B1 176.8(3) . .
N3 C2 B1 178.3(3) . .
N11 C10 B3 177.8(3) . .
N5 C4 B1 178.7(3) . .
C18 N14 C13 130.5(4) . .
C14 N14 C18 107.3(4) . .
C14 N14 C13 122.2(5) . .
C7 B2 C5 110.1(2) . .
C7 B2 C6 108.0(2) . .
C8 B2 C7 109.2(2) . .
C8 B2 C5 108.1(2) . .
C8 B2 C6 112.3(2) . .
C6 B2 C5 109.2(2) . .
C3 B1 C1 109.6(2) . .
C2 B1 C1 110.5(2) . .
C2 B1 C3 109.6(2) . .
C4 B1 C1 109.0(2) . .
C4 B1 C3 108.3(2) . .
C4 B1 C2 109.8(2) . .
C11 B3 C12 111.6(2) . .
C11 B3 C9 106.6(2) . .
C11 B3 C10 110.6(2) . .
C9 B3 C12 108.7(2) . .
C10 B3 C12 107.3(2) . .
C10 B3 C9 111.9(2) . .
C17 N15 C15 127.3(4) . .
C14 N15 C17 109.5(4) . .
C14 N15 C15 120.7(4) . .
N14 C18 H18 125.8 . .
C17 C18 N14 108.4(3) . .
C17 C18 H18 125.8 . .
N15 C17 H17 127.3 . .
C18 C17 N15 105.4(4) . .
C18 C17 H17 127.3 . .
N14 C14 N15 109.4(5) . .
N14 C14 H14 125.3 . .
N15 C14 H14 125.3 . .
N14 C13 H13A 109.5 . .
N14 C13 H13B 109.5 . .
N14 C13 H13C 109.5 . .
H13A C13 H13B 109.5 . .
H13A C13 H13C 109.5 . .
H13B C13 H13C 109.5 . .
N15 C15 H15A 112.3 . .
N15 C15 H15B 112.3 . .
H15A C15 H15B 109.9 . .
C16 C15 N15 97.5(5) . .
C16 C15 H15A 112.3 . .
C16 C15 H15B 112.3 . .
C15 C16 H16A 109.5 . .
C15 C16 H16B 109.5 . .
C15 C16 H16C 109.5 . .
H16A C16 H16B 109.5 . .
H16A C16 H16C 109.5 . .
H16B C16 H16C 109.5 . .

loop_
_geom_bond_atom_site_label_1
_geom_bond_atom_site_label_2
_geom_bond_distance
_geom_bond_site_symmetry_2
La1 O4 2.500(2) .
La1 O5 2.525(2) .
La1 O6 2.534(2) .
La1 O1 2.613(2) .
La1 O2 2.665(2) .
La1 N8 2.736(3) 3_767
La1 N4 2.709(2) 1_655
La1 N2 2.711(2) .
La1 N6 2.700(2) .
La1 N10 2.698(2) .
O4 H4A 0.75(4) .
O4 H4B 0.88(4) .
O5 H5A 0.78(4) .
O5 H5B 0.86(5) .
O6 H6A 0.76(5) .
O6 H6B 0.78(5) .
O1 N1 1.269(3) .
O2 N1 1.258(3) .
N8 La1 2.736(2) 3_767
N8 C7 1.138(3) .
O3 N1 1.228(3) .
N4 La1 2.709(2) 1_455
N4 C3 1.139(4) .
N2 C1 1.144(4) .
N6 C5 1.141(3) .
N10 C9 1.140(4) .
N9 C8 1.140(4) .
N7 C6 1.140(4) .
N13 C12 1.139(4) .
C7 B2 1.592(4) .
C11 N12 1.134(4) .
C11 B3 1.587(4) .
N3 C2 1.137(4) .
C5 B2 1.596(4) .
C8 B2 1.592(4) .
C12 B3 1.598(4) .
C1 B1 1.599(4) .
C9 B3 1.595(4) .
N11 C10 1.136(4) .
C6 B2 1.595(4) .
C3 B1 1.593(4) .
N5 C4 1.138(4) .
C2 B1 1.592(4) .
C10 B3 1.588(4) .
C4 B1 1.587(4) .
N14 C18 1.379(6) .
N14 C14 1.294(6) .
N14 C13 1.553(7) .
N15 C17 1.356(5) .
N15 C14 1.322(6) .
N15 C15 1.523(7) .
C18 H18 0.9500 .
C18 C17 1.339(6) .
C17 H17 0.9500 .
C14 H14 0.9500 .
C13 H13A 0.9800 .
C13 H13B 0.9800 .
C13 H13C 0.9800 .
C15 H15A 0.9900 .
C15 H15B 0.9900 .
C15 C16 1.489(8) .
C16 H16A 0.9800 .
C16 H16B 0.9800 .
C16 H16C 0.9800 .
